data_1507971
loop_
_publ_author_name
'Spokoyny, Alexander M.'
'Machan, Charles W.'
'Clingerman, Daniel J.'
'Rosen, Mari S.'
'Wiester, Michael J.'
'Kennedy, Robert D.'
'Stern, Charlotte L.'
'Sarjeant, Amy A.'
'Mirkin, Chad A.'

_publ_section_title
;
 A coordination chemistry dichotomy for icosahedral carborane-based
 ligands.
;
_journal_issue 8
_journal_name_full 'Nature chemistry'
_journal_page_first 590
_journal_page_last 596
_journal_paper_doi 10.1038/nchem.1088
_journal_volume 3
_journal_year 2011
_chemical_formula_moiety 'C18 H29 B10 P S'
_chemical_formula_sum 'C18 H29 B10 P S'
_chemical_formula_weight 416.54
_chemical_name_systematic
; 
 ? 
;
_space_group_IT_number 14
_symmetry_cell_setting monoclinic
_symmetry_space_group_name_Hall '-P 2yn'
_symmetry_space_group_name_H-M 'P 1 21/n 1'
_atom_sites_solution_hydrogens geom
_atom_sites_solution_primary direct
_atom_sites_solution_secondary difmap
_audit_creation_method SHELXL-97
_cell_angle_alpha 90.00
_cell_angle_beta 103.9870(10)
_cell_angle_gamma 90.00
_cell_formula_units_Z 4
_cell_length_a 9.52690(10)
_cell_length_b 13.5196(2)
_cell_length_c 18.9816(2)
_cell_measurement_reflns_used 9834
_cell_measurement_temperature 223(2)
_cell_measurement_theta_max 25.67
_cell_measurement_theta_min 2.67
_cell_volume 2372.34(5)
_computing_cell_refinement 'Bruker SAINT'
_computing_data_collection 'Bruker APEX2'
_computing_data_reduction 'Bruker SAINT'
_computing_molecular_graphics 'Bruker SHELXTL'
_computing_publication_material 'Bruker SHELXTL'
_computing_structure_refinement 'SHELXL-97 (Sheldrick, 2008)'
_computing_structure_solution 'SHELXS-97 (Sheldrick, 2008)'
_diffrn_ambient_temperature 223(2)
_diffrn_measured_fraction_theta_full 0.998
_diffrn_measured_fraction_theta_max 0.998
_diffrn_measurement_device_type 'Bruker APEX-II CCD'
_diffrn_measurement_method '\f and \w scans'
_diffrn_radiation_monochromator graphite
_diffrn_radiation_source 'fine-focus sealed tube'
_diffrn_radiation_type MoK\a
_diffrn_radiation_wavelength 0.71073
_diffrn_reflns_av_R_equivalents 0.0764
_diffrn_reflns_av_sigmaI/netI 0.0554
_diffrn_reflns_limit_h_max 13
_diffrn_reflns_limit_h_min -13
_diffrn_reflns_limit_k_max 18
_diffrn_reflns_limit_k_min -19
_diffrn_reflns_limit_l_max 26
_diffrn_reflns_limit_l_min -26
_diffrn_reflns_number 59573
_diffrn_reflns_theta_full 30.08
_diffrn_reflns_theta_max 30.08
_diffrn_reflns_theta_min 1.87
_diffrn_standards_number 0
_exptl_absorpt_coefficient_mu 0.208
_exptl_absorpt_correction_T_max 0.9837
_exptl_absorpt_correction_T_min 0.9280
_exptl_absorpt_correction_type numerical
_exptl_absorpt_process_details face-indexed
_exptl_crystal_colour colourless
_exptl_crystal_density_diffrn 1.166
_exptl_crystal_density_method 'not measured'
_exptl_crystal_description block
_exptl_crystal_F_000 872
_exptl_crystal_size_max 0.34
_exptl_crystal_size_mid 0.22
_exptl_crystal_size_min 0.15
_refine_diff_density_max 0.748
_refine_diff_density_min -0.388
_refine_diff_density_rms 0.053
_refine_ls_extinction_method none
_refine_ls_goodness_of_fit_ref 1.019
_refine_ls_hydrogen_treatment constr
_refine_ls_matrix_type full
_refine_ls_number_parameters 273
_refine_ls_number_reflns 6944
_refine_ls_number_restraints 0
_refine_ls_restrained_S_all 1.019
_refine_ls_R_factor_all 0.0964
_refine_ls_R_factor_gt 0.0556
_refine_ls_shift/su_max 0.001
_refine_ls_shift/su_mean 0.000
_refine_ls_structure_factor_coef Fsqd
_refine_ls_weighting_details 'calc w=1/[\s^2^(Fo^2^)+(0.0953P)^2^+0.0000P] where P=(Fo^2^+2Fc^2^)/3'
_refine_ls_weighting_scheme calc
_refine_ls_wR_factor_gt 0.1640
_refine_ls_wR_factor_ref 0.1797
_reflns_number_gt 3909
_reflns_number_total 6944
_reflns_threshold_expression >2sigma(I)
_cod_data_source_file nchem.1088-s4.cif
_cod_data_source_block n0572
_cod_depositor_comments
;
The following automatic conversions were performed:

'_symmetry_cell_setting' value 'Monoclinic' changed to 'monoclinic'
according to /home/saulius/struct/CIF-dictionaries/cif_core.dic
dictionary named 'cif_core.dic' version 2.4.1 from 2010-06-29.

Automatic conversion script
Id: cif_fix_values 1891 2012-01-12 08:04:46Z andrius 
;
_cod_original_sg_symbol_H-M P2(1)/n
_cod_database_code 1507971

loop_
_symmetry_equiv_pos_as_xyz
'x, y, z'
'-x+1/2, y+1/2, -z+1/2'
'-x, -y, -z'
'x-1/2, -y-1/2, z-1/2'

loop_
_atom_site_label
_atom_site_type_symbol
_atom_site_fract_x
_atom_site_fract_y
_atom_site_fract_z
_atom_site_U_iso_or_equiv
_atom_site_adp_type
_atom_site_occupancy
_atom_site_symmetry_multiplicity
_atom_site_calc_flag
_atom_site_refinement_flags
S1 S 0.44752(7) 0.48784(4) 0.11887(4) 0.0597(2) Uani 1 1 d .
P1 P 0.55441(6) 0.19054(4) 0.04925(3) 0.04651(17) Uani 1 1 d .
C1 C -0.0005(2) 0.56132(17) 0.13737(10) 0.0501(5) Uani 1 1 d .
C2 C 0.0146(2) 0.56395(14) 0.22590(9) 0.0416(4) Uani 1 1 d .
C3 C -0.1476(3) 0.5839(3) 0.08684(12) 0.0829(9) Uani 1 1 d .
H3C H -0.2229 0.5735 0.1125 0.124 Uiso 1 1 calc R
H3D H -0.1637 0.5405 0.0450 0.124 Uiso 1 1 calc R
H3E H -0.1497 0.6522 0.0709 0.124 Uiso 1 1 calc R
C4 C -0.1176(2) 0.58957(18) 0.25295(12) 0.0574(6) Uani 1 1 d .
H4C H -0.1363 0.6600 0.2473 0.086 Uiso 1 1 calc R
H4D H -0.1010 0.5719 0.3038 0.086 Uiso 1 1 calc R
H4E H -0.2004 0.5533 0.2251 0.086 Uiso 1 1 calc R
C5 C 0.4298(2) 0.35747(15) 0.09492(12) 0.0536(5) Uani 1 1 d .
H5C H 0.4298 0.3180 0.1382 0.064 Uiso 1 1 calc R
H5D H 0.3379 0.3462 0.0593 0.064 Uiso 1 1 calc R
C6 C 0.5530(2) 0.32604(15) 0.06356(12) 0.0515(5) Uani 1 1 d .
H6C H 0.6445 0.3460 0.0965 0.062 Uiso 1 1 calc R
H6D H 0.5453 0.3598 0.0171 0.062 Uiso 1 1 calc R
C7 C 0.7363(2) 0.17718(13) 0.03496(10) 0.0419(4) Uani 1 1 d .
C8 C 0.7692(2) 0.13784(16) -0.02613(11) 0.0502(5) Uani 1 1 d .
H8 H 0.6935 0.1187 -0.0655 0.060 Uiso 1 1 calc R
C9 C 0.9105(3) 0.1259(2) -0.03087(14) 0.0687(7) Uani 1 1 d .
H9 H 0.9300 0.0992 -0.0733 0.082 Uiso 1 1 calc R
C10 C 1.0226(3) 0.1527(2) 0.02589(18) 0.0772(8) Uani 1 1 d .
H10 H 1.1189 0.1454 0.0225 0.093 Uiso 1 1 calc R
C11 C 0.9925(3) 0.1902(2) 0.08762(16) 0.0782(8) Uani 1 1 d .
H11 H 1.0689 0.2083 0.1269 0.094 Uiso 1 1 calc R
C12 C 0.8534(3) 0.20170(17) 0.09292(13) 0.0617(6) Uani 1 1 d .
H12 H 0.8354 0.2265 0.1362 0.074 Uiso 1 1 calc R
C13 C 0.4391(2) 0.17502(14) -0.04214(11) 0.0429(5) Uani 1 1 d .
C14 C 0.3374(2) 0.09866(16) -0.05297(13) 0.0554(6) Uani 1 1 d .
H14 H 0.3303 0.0581 -0.0137 0.066 Uiso 1 1 calc R
C15 C 0.2471(3) 0.0820(2) -0.12065(17) 0.0736(8) Uani 1 1 d .
H15 H 0.1780 0.0311 -0.1271 0.088 Uiso 1 1 calc R
C16 C 0.2582(3) 0.1395(2) -0.17800(16) 0.0768(8) Uani 1 1 d .
H16 H 0.1965 0.1280 -0.2240 0.092 Uiso 1 1 calc R
C17 C 0.3594(3) 0.2145(2) -0.16914(13) 0.0643(6) Uani 1 1 d .
H17 H 0.3674 0.2531 -0.2092 0.077 Uiso 1 1 calc R
C18 C 0.4485(2) 0.23273(16) -0.10178(11) 0.0511(5) Uani 1 1 d .
H18 H 0.5162 0.2845 -0.0959 0.061 Uiso 1 1 calc R
B3 B 0.0161(3) 0.45172(19) 0.18470(13) 0.0492(6) Uani 1 1 d .
H3B H -0.0709 0.3955 0.1787 0.059 Uiso 1 1 calc R
B4 B 0.1100(3) 0.47252(19) 0.11627(13) 0.0504(6) Uani 1 1 d .
H4B H 0.0848 0.4291 0.0651 0.061 Uiso 1 1 calc R
B5 B 0.1549(3) 0.59786(19) 0.11655(13) 0.0528(6) Uani 1 1 d .
H5B H 0.1590 0.6368 0.0656 0.063 Uiso 1 1 calc R
B6 B 0.0909(3) 0.65591(18) 0.18617(14) 0.0521(6) Uani 1 1 d .
H6B H 0.0525 0.7337 0.1816 0.063 Uiso 1 1 calc R
B7 B 0.1349(3) 0.47918(19) 0.26925(12) 0.0489(6) Uani 1 1 d .
H7B H 0.1268 0.4405 0.3197 0.059 Uiso 1 1 calc R
B8 B 0.2005(3) 0.41971(17) 0.20049(13) 0.0498(6) Uani 1 1 d .
H8B H 0.2363 0.3413 0.2052 0.060 Uiso 1 1 calc R
B9 B 0.2906(3) 0.51063(16) 0.15806(13) 0.0438(5) Uani 1 1 d .
B10 B 0.2751(3) 0.62574(18) 0.20093(15) 0.0526(6) Uani 1 1 d .
H10B H 0.3600 0.6833 0.2061 0.063 Uiso 1 1 calc R
B11 B 0.1800(3) 0.60509(19) 0.26955(13) 0.0495(6) Uani 1 1 d .
H11B H 0.2017 0.6495 0.3202 0.059 Uiso 1 1 calc R
B12 B 0.3029(3) 0.51451(19) 0.25358(13) 0.0498(6) Uani 1 1 d .
H12B H 0.4063 0.4987 0.2936 0.060 Uiso 1 1 calc R

loop_
_atom_site_aniso_label
_atom_site_aniso_U_11
_atom_site_aniso_U_22
_atom_site_aniso_U_33
_atom_site_aniso_U_23
_atom_site_aniso_U_13
_atom_site_aniso_U_12
S1 0.0662(4) 0.0436(3) 0.0821(4) -0.0086(3) 0.0428(3) 0.0045(3)
P1 0.0604(4) 0.0399(3) 0.0457(3) -0.0024(2) 0.0255(3) 0.0017(2)
C1 0.0525(13) 0.0676(14) 0.0312(9) 0.0024(9) 0.0118(9) 0.0152(11)
C2 0.0439(11) 0.0503(11) 0.0311(9) 0.0016(8) 0.0100(8) -0.0026(9)
C3 0.0617(16) 0.143(3) 0.0407(12) 0.0074(14) 0.0059(11) 0.0310(17)
C4 0.0512(13) 0.0749(15) 0.0502(12) -0.0019(11) 0.0204(10) -0.0010(11)
C5 0.0551(14) 0.0453(12) 0.0643(13) -0.0076(10) 0.0222(11) 0.0064(10)
C6 0.0605(14) 0.0438(11) 0.0571(12) -0.0097(9) 0.0277(11) 0.0003(9)
C7 0.0498(12) 0.0346(9) 0.0403(10) -0.0004(8) 0.0093(9) 0.0060(8)
C8 0.0486(12) 0.0571(13) 0.0448(11) -0.0054(9) 0.0111(9) 0.0078(10)
C9 0.0614(16) 0.0785(18) 0.0709(16) -0.0042(13) 0.0252(13) 0.0204(13)
C10 0.0445(15) 0.0734(18) 0.112(2) -0.0042(17) 0.0154(15) 0.0168(12)
C11 0.0536(16) 0.0654(16) 0.100(2) -0.0155(14) -0.0127(14) 0.0137(12)
C12 0.0669(16) 0.0558(14) 0.0540(13) -0.0147(10) -0.0016(11) 0.0104(11)
C13 0.0375(11) 0.0400(10) 0.0568(12) -0.0028(8) 0.0221(9) 0.0043(8)
C14 0.0475(13) 0.0456(12) 0.0785(15) -0.0032(11) 0.0260(12) 0.0002(10)
C15 0.0466(14) 0.0632(16) 0.108(2) -0.0232(15) 0.0126(14) -0.0045(11)
C16 0.0491(15) 0.090(2) 0.0816(19) -0.0274(16) -0.0034(13) 0.0213(14)
C17 0.0562(15) 0.0774(17) 0.0581(14) -0.0009(12) 0.0112(11) 0.0214(13)
C18 0.0482(13) 0.0520(12) 0.0543(12) 0.0007(10) 0.0148(10) 0.0064(10)
B3 0.0507(14) 0.0517(14) 0.0462(13) -0.0074(10) 0.0140(11) -0.0069(11)
B4 0.0540(15) 0.0573(14) 0.0404(12) -0.0079(10) 0.0122(11) 0.0016(12)
B5 0.0670(17) 0.0515(14) 0.0486(13) 0.0135(11) 0.0306(12) 0.0148(12)
B6 0.0634(17) 0.0427(13) 0.0596(14) 0.0049(11) 0.0332(13) 0.0060(11)
B7 0.0545(15) 0.0548(14) 0.0373(11) 0.0092(10) 0.0107(10) 0.0066(11)
B8 0.0593(16) 0.0362(12) 0.0561(14) 0.0055(10) 0.0180(12) 0.0039(10)
B9 0.0520(14) 0.0361(11) 0.0468(12) -0.0008(9) 0.0187(10) 0.0047(9)
B10 0.0530(15) 0.0383(12) 0.0745(16) -0.0108(11) 0.0309(13) -0.0049(10)
B11 0.0446(14) 0.0572(14) 0.0478(13) -0.0158(11) 0.0132(10) -0.0051(11)
B12 0.0401(13) 0.0636(15) 0.0438(12) 0.0004(11) 0.0065(10) 0.0044(11)

loop_
_atom_type_symbol
_atom_type_description
_atom_type_scat_dispersion_real
_atom_type_scat_dispersion_imag
_atom_type_scat_source
C C 0.0033 0.0016 'International Tables Vol C Tables 4.2.6.8 and 6.1.1.4'
H H 0.0000 0.0000 'International Tables Vol C Tables 4.2.6.8 and 6.1.1.4'
B B 0.0013 0.0007 'International Tables Vol C Tables 4.2.6.8 and 6.1.1.4'
P P 0.1023 0.0942 'International Tables Vol C Tables 4.2.6.8 and 6.1.1.4'
S S 0.1246 0.1234 'International Tables Vol C Tables 4.2.6.8 and 6.1.1.4'

loop_
_geom_angle_atom_site_label_1
_geom_angle_atom_site_label_2
_geom_angle_atom_site_label_3
_geom_angle
C5 S1 B9 103.11(10)
C7 P1 C13 102.81(9)
C7 P1 C6 99.22(9)
C13 P1 C6 103.22(10)
C3 C1 C2 118.44(17)
C3 C1 B6 117.8(2)
C2 C1 B6 61.31(13)
C3 C1 B5 121.08(19)
C2 C1 B5 111.37(16)
B6 C1 B5 62.90(14)
C3 C1 B4 121.22(18)
C2 C1 B4 110.29(15)
B6 C1 B4 113.27(17)
B5 C1 B4 61.80(14)
C3 C1 B3 117.1(2)
C2 C1 B3 60.85(13)
B6 C1 B3 113.26(16)
B5 C1 B3 113.40(16)
B4 C1 B3 62.13(14)
C4 C2 C1 118.42(16)
C4 C2 B7 120.92(16)
C1 C2 B7 111.29(15)
C4 C2 B11 120.92(16)
C1 C2 B11 110.35(16)
B7 C2 B11 62.66(14)
C4 C2 B6 117.56(17)
C1 C2 B6 60.49(14)
B7 C2 B6 113.49(17)
B11 C2 B6 61.93(15)
C4 C2 B3 117.34(17)
C1 C2 B3 61.54(13)
B7 C2 B3 62.63(14)
B11 C2 B3 114.02(16)
B6 C2 B3 113.16(16)
C1 C3 H3C 109.5
C1 C3 H3D 109.5
H3C C3 H3D 109.5
C1 C3 H3E 109.5
H3C C3 H3E 109.5
H3D C3 H3E 109.5
C2 C4 H4C 109.5
C2 C4 H4D 109.5
H4C C4 H4D 109.5
C2 C4 H4E 109.5
H4C C4 H4E 109.5
H4D C4 H4E 109.5
C6 C5 S1 109.85(15)
C6 C5 H5C 109.7
S1 C5 H5C 109.7
C6 C5 H5D 109.7
S1 C5 H5D 109.7
H5C C5 H5D 108.2
C5 C6 P1 111.85(15)
C5 C6 H6C 109.2
P1 C6 H6C 109.2
C5 C6 H6D 109.2
P1 C6 H6D 109.2
H6C C6 H6D 107.9
C8 C7 C12 116.8(2)
C8 C7 P1 125.42(16)
C12 C7 P1 117.57(16)
C7 C8 C9 121.6(2)
C7 C8 H8 119.2
C9 C8 H8 119.2
C10 C9 C8 120.3(2)
C10 C9 H9 119.8
C8 C9 H9 119.8
C11 C10 C9 119.1(2)
C11 C10 H10 120.5
C9 C10 H10 120.5
C12 C11 C10 121.0(2)
C12 C11 H11 119.5
C10 C11 H11 119.5
C11 C12 C7 121.2(2)
C11 C12 H12 119.4
C7 C12 H12 119.4
C18 C13 C14 118.2(2)
C18 C13 P1 124.37(16)
C14 C13 P1 117.45(16)
C15 C14 C13 120.8(2)
C15 C14 H14 119.6
C13 C14 H14 119.6
C16 C15 C14 119.9(2)
C16 C15 H15 120.0
C14 C15 H15 120.0
C15 C16 C17 120.5(2)
C15 C16 H16 119.7
C17 C16 H16 119.7
C18 C17 C16 120.0(3)
C18 C17 H17 120.0
C16 C17 H17 120.0
C17 C18 C13 120.5(2)
C17 C18 H18 119.7
C13 C18 H18 119.7
C2 B3 C1 57.61(12)
C2 B3 B8 104.98(16)
C1 B3 B8 105.21(17)
C2 B3 B7 58.11(12)
C1 B3 B7 104.57(17)
B8 B3 B7 60.23(14)
C2 B3 B4 104.88(17)
C1 B3 B4 58.57(13)
B8 B3 B4 60.26(14)
B7 B3 B4 107.89(18)
C2 B3 H3B 124.5
C1 B3 H3B 124.3
B8 B3 H3B 122.5
B7 B3 H3B 122.4
B4 B3 H3B 122.1
C1 B4 B5 58.80(14)
C1 B4 B3 59.30(14)
B5 B4 B3 108.61(17)
C1 B4 B8 105.37(16)
B5 B4 B8 108.80(17)
B3 B4 B8 59.73(14)
C1 B4 B9 105.97(17)
B5 B4 B9 60.66(14)
B3 B4 B9 108.87(16)
B8 B4 B9 60.63(14)
C1 B4 H4B 124.2
B5 B4 H4B 121.1
B3 B4 H4B 121.2
B8 B4 H4B 122.1
B9 B4 H4B 121.4
C1 B5 B4 59.40(15)
C1 B5 B6 58.43(13)
B4 B5 B6 107.70(17)
C1 B5 B10 105.17(16)
B4 B5 B10 108.29(17)
B6 B5 B10 59.58(15)
C1 B5 B9 106.52(16)
B4 B5 B9 60.78(14)
B6 B5 B9 107.88(17)
B10 B5 B9 60.03(14)
C1 B5 H5B 123.9
B4 B5 H5B 121.1
B6 B5 H5B 122.1
B10 B5 H5B 122.4
B9 B5 H5B 121.6
C1 B6 C2 58.20(12)
C1 B6 B11 105.79(17)
C2 B6 B11 58.55(13)
C1 B6 B10 105.90(17)
C2 B6 B10 106.05(17)
B11 B6 B10 61.05(15)
C1 B6 B5 58.67(14)
C2 B6 B5 105.55(17)
B11 B6 B5 108.83(17)
B10 B6 B5 60.27(14)
C1 B6 H6B 123.8
C2 B6 H6B 123.9
B11 B6 H6B 121.6
B10 B6 H6B 122.0
B5 B6 H6B 121.9
C2 B7 B11 58.67(13)
C2 B7 B12 105.73(17)
B11 B7 B12 60.41(14)
C2 B7 B3 59.26(13)
B11 B7 B3 108.03(16)
B12 B7 B3 108.20(17)
C2 B7 B8 105.55(15)
B11 B7 B8 108.24(17)
B12 B7 B8 60.14(14)
B3 B7 B8 59.82(14)
C2 B7 H7B 124.0
B11 B7 H7B 121.5
B12 B7 H7B 121.9
B3 B7 H7B 121.5
B8 B7 H7B 122.2
B3 B8 B12 107.96(17)
B3 B8 B7 59.95(13)
B12 B8 B7 59.71(14)
B3 B8 B4 60.01(14)
B12 B8 B4 107.63(17)
B7 B8 B4 107.48(17)
B3 B8 B9 108.66(17)
B12 B8 B9 60.19(13)
B7 B8 B9 108.15(17)
B4 B8 B9 60.10(14)
B3 B8 H8B 121.5
B12 B8 H8B 121.9
B7 B8 H8B 122.0
B4 B8 H8B 122.0
B9 B8 H8B 121.2
B10 B9 B5 59.54(14)
B10 B9 B4 106.14(17)
B5 B9 B4 58.56(14)
B10 B9 B12 60.21(14)
B5 B9 B12 106.92(16)
B4 B9 B12 106.16(17)
B10 B9 B8 106.99(16)
B5 B9 B8 106.05(17)
B4 B9 B8 59.27(14)
B12 B9 B8 59.16(14)
B10 B9 S1 119.60(15)
B5 B9 S1 120.10(15)
B4 B9 S1 123.95(15)
B12 B9 S1 123.44(16)
B8 B9 S1 125.89(14)
B6 B10 B5 60.16(14)
B6 B10 B9 108.67(18)
B5 B10 B9 60.43(14)
B6 B10 B11 59.16(14)
B5 B10 B11 107.25(17)
B9 B10 B11 108.10(17)
B6 B10 B12 106.92(17)
B5 B10 B12 107.60(17)
B9 B10 B12 60.19(13)
B11 B10 B12 59.46(14)
B6 B10 H10B 122.0
B5 B10 H10B 121.8
B9 B10 H10B 121.0
B11 B10 H10B 122.4
B12 B10 H10B 122.3
C2 B11 B6 59.52(13)
C2 B11 B7 58.67(13)
B6 B11 B7 108.28(17)
C2 B11 B12 105.41(16)
B6 B11 B12 108.30(16)
B7 B11 B12 60.00(14)
C2 B11 B10 105.83(16)
B6 B11 B10 59.79(14)
B7 B11 B10 108.50(16)
B12 B11 B10 60.55(14)
C2 B11 H11B 124.0
B6 B11 H11B 121.3
B7 B11 H11B 121.5
B12 B11 H11B 122.1
B10 B11 H11B 121.9
B7 B12 B11 59.59(14)
B7 B12 B8 60.15(14)
B11 B12 B8 107.59(17)
B7 B12 B9 108.86(17)
B11 B12 B9 108.05(17)
B8 B12 B9 60.65(13)
B7 B12 B10 107.72(17)
B11 B12 B10 59.98(14)
B8 B12 B10 107.68(17)
B9 B12 B10 59.60(13)
B7 B12 H12B 121.6
B11 B12 H12B 122.0
B8 B12 H12B 121.7
B9 B12 H12B 121.2
B10 B12 H12B 122.1

loop_
_geom_bond_atom_site_label_1
_geom_bond_atom_site_label_2
_geom_bond_distance
S1 C5 1.818(2)
S1 B9 1.850(2)
P1 C7 1.826(2)
P1 C13 1.827(2)
P1 C6 1.852(2)
C1 C3 1.525(3)
C1 C2 1.652(3)
C1 B6 1.692(3)
C1 B5 1.696(3)
C1 B4 1.707(3)
C1 B3 1.720(3)
C2 C4 1.510(3)
C2 B7 1.688(3)
C2 B11 1.688(3)
C2 B6 1.705(3)
C2 B3 1.709(3)
C3 H3C 0.9700
C3 H3D 0.9700
C3 H3E 0.9700
C4 H4C 0.9700
C4 H4D 0.9700
C4 H4E 0.9700
C5 C6 1.501(3)
C5 H5C 0.9800
C5 H5D 0.9800
C6 H6C 0.9800
C6 H6D 0.9800
C7 C8 1.379(3)
C7 C12 1.404(3)
C8 C9 1.381(3)
C8 H8 0.9400
C9 C10 1.370(4)
C9 H9 0.9400
C10 C11 1.369(4)
C10 H10 0.9400
C11 C12 1.362(4)
C11 H11 0.9400
C12 H12 0.9400
C13 C18 1.395(3)
C13 C14 1.397(3)
C14 C15 1.381(3)
C14 H14 0.9400
C15 C16 1.362(4)
C15 H15 0.9400
C16 C17 1.381(4)
C16 H16 0.9400
C17 C18 1.375(3)
C17 H17 0.9400
C18 H18 0.9400
B3 B8 1.763(4)
B3 B7 1.766(3)
B3 B4 1.768(4)
B3 H3B 1.1100
B4 B5 1.748(4)
B4 B8 1.773(3)
B4 B9 1.788(4)
B4 H4B 1.1100
B5 B6 1.768(3)
B5 B10 1.770(4)
B5 B9 1.786(3)
B5 H5B 1.1100
B6 B11 1.746(4)
B6 B10 1.757(4)
B6 H6B 1.1100
B7 B11 1.755(4)
B7 B12 1.763(4)
B7 B8 1.771(3)
B7 H7B 1.1100
B8 B12 1.770(4)
B8 B9 1.797(3)
B8 H8B 1.1100
B9 B10 1.779(3)
B9 B12 1.789(3)
B10 B11 1.779(3)
B10 B12 1.789(4)
B10 H10B 1.1100
B11 B12 1.770(4)
B11 H11B 1.1100
B12 H12B 1.1100

loop_
_geom_torsion_atom_site_label_1
_geom_torsion_atom_site_label_2
_geom_torsion_atom_site_label_3
_geom_torsion_atom_site_label_4
_geom_torsion
C3 C1 C2 C4 -0.6(3)
B6 C1 C2 C4 107.3(2)
B5 C1 C2 C4 146.83(18)
B4 C1 C2 C4 -146.52(19)
B3 C1 C2 C4 -107.5(2)
C3 C1 C2 B7 146.4(2)
B6 C1 C2 B7 -105.72(18)
B5 C1 C2 B7 -66.2(2)
B4 C1 C2 B7 0.4(2)
B3 C1 C2 B7 39.43(17)
C3 C1 C2 B11 -146.0(2)
B6 C1 C2 B11 -38.13(17)
B5 C1 C2 B11 1.4(2)
B4 C1 C2 B11 68.0(2)
B3 C1 C2 B11 107.02(18)
C3 C1 C2 B6 -107.9(2)
B5 C1 C2 B6 39.48(17)
B4 C1 C2 B6 106.1(2)
B3 C1 C2 B6 145.15(17)
C3 C1 C2 B3 106.9(2)
B6 C1 C2 B3 -145.15(17)
B5 C1 C2 B3 -105.67(18)
B4 C1 C2 B3 -39.02(17)
B9 S1 C5 C6 -178.58(16)
S1 C5 C6 P1 172.52(11)
C7 P1 C6 C5 -165.95(16)
C13 P1 C6 C5 88.45(17)
C13 P1 C7 C8 -15.8(2)
C6 P1 C7 C8 -121.74(19)
C13 P1 C7 C12 169.47(16)
C6 P1 C7 C12 63.53(18)
C12 C7 C8 C9 -1.9(3)
P1 C7 C8 C9 -176.65(18)
C7 C8 C9 C10 0.4(4)
C8 C9 C10 C11 0.9(4)
C9 C10 C11 C12 -0.5(4)
C10 C11 C12 C7 -1.1(4)
C8 C7 C12 C11 2.3(3)
P1 C7 C12 C11 177.5(2)
C7 P1 C13 C18 -56.92(18)
C6 P1 C13 C18 45.91(19)
C7 P1 C13 C14 121.51(16)
C6 P1 C13 C14 -135.66(16)
C18 C13 C14 C15 -1.1(3)
P1 C13 C14 C15 -179.60(17)
C13 C14 C15 C16 1.0(3)
C14 C15 C16 C17 0.1(4)
C15 C16 C17 C18 -1.0(4)
C16 C17 C18 C13 1.0(3)
C14 C13 C18 C17 0.1(3)
P1 C13 C18 C17 178.51(16)
C4 C2 B3 C1 109.22(19)
B7 C2 B3 C1 -138.21(17)
B11 C2 B3 C1 -101.04(18)
B6 C2 B3 C1 -32.74(17)
C4 C2 B3 B8 -152.04(17)
C1 C2 B3 B8 98.74(17)
B7 C2 B3 B8 -39.47(16)
B11 C2 B3 B8 -2.3(2)
B6 C2 B3 B8 66.0(2)
C4 C2 B3 B7 -112.57(19)
C1 C2 B3 B7 138.21(17)
B11 C2 B3 B7 37.17(17)
B6 C2 B3 B7 105.47(19)
C4 C2 B3 B4 145.36(17)
C1 C2 B3 B4 36.14(15)
B7 C2 B3 B4 -102.07(18)
B11 C2 B3 B4 -64.9(2)
B6 C2 B3 B4 3.4(2)
C3 C1 B3 C2 -109.1(2)
B6 C1 B3 C2 33.07(16)
B5 C1 B3 C2 102.32(18)
B4 C1 B3 C2 138.09(17)
C3 C1 B3 B8 152.59(18)
C2 C1 B3 B8 -98.32(17)
B6 C1 B3 B8 -65.3(2)
B5 C1 B3 B8 4.0(2)
B4 C1 B3 B8 39.77(16)
C3 C1 B3 B7 -144.86(19)
C2 C1 B3 B7 -35.77(15)
B6 C1 B3 B7 -2.7(2)
B5 C1 B3 B7 66.5(2)
B4 C1 B3 B7 102.31(18)
C3 C1 B3 B4 112.8(2)
C2 C1 B3 B4 -138.09(17)
B6 C1 B3 B4 -105.02(19)
B5 C1 B3 B4 -35.77(17)
C3 C1 B4 B5 111.1(2)
C2 C1 B4 B5 -104.04(18)
B6 C1 B4 B5 -37.50(17)
B3 C1 B4 B5 -142.51(17)
C3 C1 B4 B3 -106.4(2)
C2 C1 B4 B3 38.46(16)
B6 C1 B4 B3 105.00(18)
B5 C1 B4 B3 142.51(17)
C3 C1 B4 B8 -145.9(2)
C2 C1 B4 B8 -1.1(2)
B6 C1 B4 B8 65.5(2)
B5 C1 B4 B8 102.96(18)
B3 C1 B4 B8 -39.55(16)
C3 C1 B4 B9 150.8(2)
C2 C1 B4 B9 -64.3(2)
B6 C1 B4 B9 2.2(2)
B5 C1 B4 B9 39.73(15)
B3 C1 B4 B9 -102.78(17)
C2 B3 B4 C1 -35.71(15)
B8 B3 B4 C1 -134.69(17)
B7 B3 B4 C1 -96.45(18)
C2 B3 B4 B5 -2.4(2)
C1 B3 B4 B5 33.32(16)
B8 B3 B4 B5 -101.37(19)
B7 B3 B4 B5 -63.1(2)
C2 B3 B4 B8 98.99(17)
C1 B3 B4 B8 134.69(17)
B7 B3 B4 B8 38.24(16)
C2 B3 B4 B9 62.1(2)
C1 B3 B4 B9 97.78(18)
B8 B3 B4 B9 -36.91(16)
B7 B3 B4 B9 1.3(2)
C3 C1 B5 B4 -111.3(2)
C2 C1 B5 B4 102.28(18)
B6 C1 B5 B4 141.08(17)
B3 C1 B5 B4 35.89(17)
C3 C1 B5 B6 107.6(2)
C2 C1 B5 B6 -38.80(16)
B4 C1 B5 B6 -141.08(17)
B3 C1 B5 B6 -105.18(18)
C3 C1 B5 B10 146.1(2)
C2 C1 B5 B10 -0.3(2)
B6 C1 B5 B10 38.52(16)
B4 C1 B5 B10 -102.56(17)
B3 C1 B5 B10 -66.7(2)
C3 C1 B5 B9 -151.2(2)
C2 C1 B5 B9 62.4(2)
B6 C1 B5 B9 101.17(18)
B4 C1 B5 B9 -39.91(15)
B3 C1 B5 B9 -4.0(2)
B3 B4 B5 C1 -33.52(16)
B8 B4 B5 C1 -96.96(18)
B9 B4 B5 C1 -135.19(16)
C1 B4 B5 B6 34.18(16)
B3 B4 B5 B6 0.7(2)
B8 B4 B5 B6 -62.8(2)
B9 B4 B5 B6 -101.00(19)
C1 B4 B5 B10 97.16(17)
B3 B4 B5 B10 63.6(2)
B8 B4 B5 B10 0.2(2)
B9 B4 B5 B10 -38.03(16)
C1 B4 B5 B9 135.19(16)
B3 B4 B5 B9 101.66(18)
B8 B4 B5 B9 38.23(16)
C3 C1 B6 C2 109.0(2)
B5 C1 B6 C2 -138.31(17)
B4 C1 B6 C2 -101.24(17)
B3 C1 B6 C2 -32.90(16)
C3 C1 B6 B11 144.56(19)
C2 C1 B6 B11 35.57(15)
B5 C1 B6 B11 -102.74(18)
B4 C1 B6 B11 -65.7(2)
B3 C1 B6 B11 2.7(2)
C3 C1 B6 B10 -151.7(2)
C2 C1 B6 B10 99.30(18)
B5 C1 B6 B10 -39.00(16)
B4 C1 B6 B10 -1.9(2)
B3 C1 B6 B10 66.4(2)
C3 C1 B6 B5 -112.7(2)
C2 C1 B6 B5 138.31(17)
B4 C1 B6 B5 37.06(16)
B3 C1 B6 B5 105.41(18)
C4 C2 B6 C1 -108.75(18)
B7 C2 B6 C1 102.06(17)
B11 C2 B6 C1 139.00(17)
B3 C2 B6 C1 33.12(16)
C4 C2 B6 B11 112.25(19)
C1 C2 B6 B11 -139.00(17)
B7 C2 B6 B11 -36.93(16)
B3 C2 B6 B11 -105.88(18)
C4 C2 B6 B10 152.21(17)
C1 C2 B6 B10 -99.04(18)
B7 C2 B6 B10 3.0(2)
B11 C2 B6 B10 39.96(16)
B3 C2 B6 B10 -65.9(2)
C4 C2 B6 B5 -144.89(18)
C1 C2 B6 B5 -36.14(16)
B7 C2 B6 B5 65.9(2)
B11 C2 B6 B5 102.86(19)
B3 C2 B6 B5 -3.0(2)
B4 B5 B6 C1 -34.59(17)
B10 B5 B6 C1 -135.81(18)
B9 B5 B6 C1 -98.77(18)
C1 B5 B6 C2 35.93(15)
B4 B5 B6 C2 1.3(2)
B10 B5 B6 C2 -99.88(19)
B9 B5 B6 C2 -62.8(2)
C1 B5 B6 B11 97.42(18)
B4 B5 B6 B11 62.8(2)
B10 B5 B6 B11 -38.39(17)
B9 B5 B6 B11 -1.4(2)
C1 B5 B6 B10 135.81(18)
B4 B5 B6 B10 101.22(19)
B9 B5 B6 B10 37.04(17)
C4 C2 B7 B11 -111.4(2)
C1 C2 B7 B11 102.63(18)
B6 C2 B7 B11 36.65(16)
B3 C2 B7 B11 141.59(17)
C4 C2 B7 B12 -150.85(18)
C1 C2 B7 B12 63.2(2)
B11 C2 B7 B12 -39.47(15)
B6 C2 B7 B12 -2.8(2)
B3 C2 B7 B12 102.12(18)
C4 C2 B7 B3 107.0(2)
C1 C2 B7 B3 -38.96(17)
B11 C2 B7 B3 -141.59(17)
B6 C2 B7 B3 -104.94(18)
C4 C2 B7 B8 146.44(18)
C1 C2 B7 B8 0.4(2)
B11 C2 B7 B8 -102.18(18)
B6 C2 B7 B8 -65.5(2)
B3 C2 B7 B8 39.41(16)
C1 B3 B7 C2 35.55(14)
B8 B3 B7 C2 134.97(17)
B4 B3 B7 C2 96.71(18)
C2 B3 B7 B11 -33.92(15)
C1 B3 B7 B11 1.6(2)
B8 B3 B7 B11 101.04(18)
B4 B3 B7 B11 62.8(2)
C2 B3 B7 B12 -97.85(18)
C1 B3 B7 B12 -62.3(2)
B8 B3 B7 B12 37.12(16)
B4 B3 B7 B12 -1.1(2)
C2 B3 B7 B8 -134.97(17)
C1 B3 B7 B8 -99.42(17)
B4 B3 B7 B8 -38.25(16)
C2 B3 B8 B12 1.6(2)
C1 B3 B8 B12 61.5(2)
B7 B3 B8 B12 -36.87(16)
B4 B3 B8 B12 100.40(18)
C2 B3 B8 B7 38.45(15)
C1 B3 B8 B7 98.32(17)
B4 B3 B8 B7 137.27(18)
C2 B3 B8 B4 -98.82(18)
C1 B3 B8 B4 -38.95(15)
B7 B3 B8 B4 -137.27(18)
C2 B3 B8 B9 -62.18(19)
C1 B3 B8 B9 -2.3(2)
B7 B3 B8 B9 -100.63(18)
B4 B3 B8 B9 36.63(16)
C2 B7 B8 B3 -39.14(16)
B11 B7 B8 B3 -100.68(18)
B12 B7 B8 B3 -138.62(18)
C2 B7 B8 B12 99.48(18)
B11 B7 B8 B12 37.94(16)
B3 B7 B8 B12 138.62(18)
C2 B7 B8 B4 -1.1(2)
B11 B7 B8 B4 -62.6(2)
B12 B7 B8 B4 -100.59(18)
B3 B7 B8 B4 38.04(17)
C2 B7 B8 B9 62.4(2)
B11 B7 B8 B9 0.8(2)
B12 B7 B8 B9 -37.13(16)
B3 B7 B8 B9 101.50(18)
C1 B4 B8 B3 39.34(16)
B5 B4 B8 B3 101.05(19)
B9 B4 B8 B3 139.29(17)
C1 B4 B8 B12 -61.6(2)
B5 B4 B8 B12 0.1(2)
B3 B4 B8 B12 -100.96(18)
B9 B4 B8 B12 38.33(16)
C1 B4 B8 B7 1.3(2)
B5 B4 B8 B7 63.0(2)
B3 B4 B8 B7 -38.01(17)
B9 B4 B8 B7 101.28(18)
C1 B4 B8 B9 -99.95(18)
B5 B4 B8 B9 -38.24(16)
B3 B4 B8 B9 -139.29(17)
C1 B5 B9 B10 -98.28(17)
B4 B5 B9 B10 -137.53(17)
B6 B5 B9 B10 -36.84(17)
C1 B5 B9 B4 39.26(16)
B6 B5 B9 B4 100.69(19)
B10 B5 B9 B4 137.53(17)
C1 B5 B9 B12 -59.7(2)
B4 B5 B9 B12 -98.92(18)
B6 B5 B9 B12 1.8(2)
B10 B5 B9 B12 38.61(16)
C1 B5 B9 B8 2.3(2)
B4 B5 B9 B8 -36.96(15)
B6 B5 B9 B8 63.7(2)
B10 B5 B9 B8 100.57(17)
C1 B5 B9 S1 152.97(15)
B4 B5 B9 S1 113.71(18)
B6 B5 B9 S1 -145.60(16)
B10 B5 B9 S1 -108.75(18)
C1 B4 B9 B10 -1.5(2)
B5 B4 B9 B10 37.29(16)
B3 B4 B9 B10 -63.9(2)
B8 B4 B9 B10 -100.48(18)
C1 B4 B9 B5 -38.84(15)
B3 B4 B9 B5 -101.24(19)
B8 B4 B9 B5 -137.77(17)
C1 B4 B9 B12 61.41(19)
B5 B4 B9 B12 100.25(17)
B3 B4 B9 B12 -1.0(2)
B8 B4 B9 B12 -37.52(16)
C1 B4 B9 B8 98.93(17)
B5 B4 B9 B8 137.77(17)
B3 B4 B9 B8 36.53(16)
C1 B4 B9 S1 -146.12(15)
B5 B4 B9 S1 -107.28(19)
B3 B4 B9 S1 151.48(16)
B8 B4 B9 S1 114.95(18)
B3 B8 B9 B10 62.4(2)
B12 B8 B9 B10 -38.05(16)
B7 B8 B9 B10 -1.1(2)
B4 B8 B9 B10 99.01(18)
B3 B8 B9 B5 0.0(2)
B12 B8 B9 B5 -100.42(18)
B7 B8 B9 B5 -63.5(2)
B4 B8 B9 B5 36.64(16)
B3 B8 B9 B4 -36.60(16)
B12 B8 B9 B4 -137.06(18)
B7 B8 B9 B4 -100.14(18)
B3 B8 B9 B12 100.46(18)
B7 B8 B9 B12 36.92(16)
B4 B8 B9 B12 137.06(18)
B3 B8 B9 S1 -148.43(17)
B12 B8 B9 S1 111.1(2)
B7 B8 B9 S1 148.03(17)
B4 B8 B9 S1 -111.8(2)
C5 S1 B9 B10 171.62(17)
C5 S1 B9 B5 -118.54(18)
C5 S1 B9 B4 -48.2(2)
C5 S1 B9 B12 99.65(18)
C5 S1 B9 B8 25.9(2)
C1 B6 B10 B5 38.25(15)
C2 B6 B10 B5 99.03(18)
B11 B6 B10 B5 137.80(18)
C1 B6 B10 B9 0.8(2)
C2 B6 B10 B9 61.6(2)
B11 B6 B10 B9 100.38(19)
B5 B6 B10 B9 -37.41(16)
C1 B6 B10 B11 -99.54(17)
C2 B6 B10 B11 -38.77(15)
B5 B6 B10 B11 -137.80(18)
C1 B6 B10 B12 -62.7(2)
C2 B6 B10 B12 -1.9(2)
B11 B6 B10 B12 36.85(17)
B5 B6 B10 B12 -100.94(18)
C1 B5 B10 B6 -37.97(16)
B4 B5 B10 B6 -100.21(18)
B9 B5 B10 B6 -138.56(18)
C1 B5 B10 B9 100.59(18)
B4 B5 B10 B9 38.36(16)
B6 B5 B10 B9 138.56(18)
C1 B5 B10 B11 -0.8(2)
B4 B5 B10 B11 -63.1(2)
B6 B5 B10 B11 37.15(16)
B9 B5 B10 B11 -101.41(18)
C1 B5 B10 B12 61.8(2)
B4 B5 B10 B12 -0.4(2)
B6 B5 B10 B12 99.79(18)
B9 B5 B10 B12 -38.77(16)
B5 B9 B10 B6 37.29(17)
B4 B9 B10 B6 0.4(2)
B12 B9 B10 B6 -99.24(19)
B8 B9 B10 B6 -61.7(2)
S1 B9 B10 B6 146.87(16)
B4 B9 B10 B5 -36.85(16)
B12 B9 B10 B5 -136.53(18)
B8 B9 B10 B5 -98.96(18)
S1 B9 B10 B5 109.57(18)
B5 B9 B10 B11 99.98(19)
B4 B9 B10 B11 63.1(2)
B12 B9 B10 B11 -36.55(17)
B8 B9 B10 B11 1.0(2)
S1 B9 B10 B11 -150.45(16)
B5 B9 B10 B12 136.53(18)
B4 B9 B10 B12 99.69(18)
B8 B9 B10 B12 37.57(16)
S1 B9 B10 B12 -113.89(19)
C4 C2 B11 B6 -107.0(2)
C1 C2 B11 B6 37.52(16)
B7 C2 B11 B6 141.65(16)
B3 C2 B11 B6 104.49(18)
C4 C2 B11 B7 111.4(2)
C1 C2 B11 B7 -104.14(17)
B6 C2 B11 B7 -141.65(16)
B3 C2 B11 B7 -37.16(17)
C4 C2 B11 B12 150.59(18)
C1 C2 B11 B12 -64.9(2)
B7 C2 B11 B12 39.20(16)
B6 C2 B11 B12 -102.45(18)
B3 C2 B11 B12 2.0(2)
C4 C2 B11 B10 -146.28(18)
C1 C2 B11 B10 -1.8(2)
B7 C2 B11 B10 102.34(18)
B6 C2 B11 B10 -39.32(16)
B3 C2 B11 B10 65.2(2)
C1 B6 B11 C2 -35.41(14)
B10 B6 B11 C2 -135.14(17)
B5 B6 B11 C2 -97.09(19)
C1 B6 B11 B7 -1.5(2)
C2 B6 B11 B7 33.93(15)
B10 B6 B11 B7 -101.21(18)
B5 B6 B11 B7 -63.2(2)
C1 B6 B11 B12 62.1(2)
C2 B6 B11 B12 97.48(18)
B10 B6 B11 B12 -37.66(17)
B5 B6 B11 B12 0.4(2)
C1 B6 B11 B10 99.73(17)
C2 B6 B11 B10 135.14(17)
B5 B6 B11 B10 38.05(17)
B12 B7 B11 C2 135.29(16)
B3 B7 B11 C2 34.16(15)
B8 B7 B11 C2 97.46(17)
C2 B7 B11 B6 -34.27(15)
B12 B7 B11 B6 101.01(18)
B3 B7 B11 B6 -0.1(2)
B8 B7 B11 B6 63.2(2)
C2 B7 B11 B12 -135.29(16)
B3 B7 B11 B12 -101.12(18)
B8 B7 B11 B12 -37.82(16)
C2 B7 B11 B10 -97.64(18)
B12 B7 B11 B10 37.64(16)
B3 B7 B11 B10 -63.5(2)
B8 B7 B11 B10 -0.2(2)
B6 B10 B11 C2 39.19(16)
B5 B10 B11 C2 1.6(2)
B9 B10 B11 C2 -62.2(2)
B12 B10 B11 C2 -99.04(18)
B5 B10 B11 B6 -37.60(16)
B9 B10 B11 B6 -101.4(2)
B12 B10 B11 B6 -138.23(18)
B6 B10 B11 B7 100.83(19)
B5 B10 B11 B7 63.2(2)
B9 B10 B11 B7 -0.5(2)
B12 B10 B11 B7 -37.40(16)
B6 B10 B11 B12 138.23(18)
B5 B10 B11 B12 100.63(18)
B9 B10 B11 B12 36.87(17)
C2 B7 B12 B11 38.64(15)
B3 B7 B12 B11 100.84(18)
B8 B7 B12 B11 137.82(17)
C2 B7 B12 B8 -99.18(17)
B11 B7 B12 B8 -137.82(17)
B3 B7 B12 B8 -36.98(16)
C2 B7 B12 B9 -61.7(2)
B11 B7 B12 B9 -100.31(18)
B3 B7 B12 B9 0.5(2)
B8 B7 B12 B9 37.50(16)
C2 B7 B12 B10 1.4(2)
B11 B7 B12 B10 -37.20(16)
B3 B7 B12 B10 63.6(2)
B8 B7 B12 B10 100.62(18)
C2 B11 B12 B7 -38.57(15)
B6 B11 B12 B7 -100.99(18)
B10 B11 B12 B7 -138.31(17)
C2 B11 B12 B8 -0.9(2)
B6 B11 B12 B8 -63.3(2)
B7 B11 B12 B8 37.66(16)
B10 B11 B12 B8 -100.65(18)
C2 B11 B12 B9 63.1(2)
B6 B11 B12 B9 0.7(2)
B7 B11 B12 B9 101.71(18)
B10 B11 B12 B9 -36.60(17)
C2 B11 B12 B10 99.75(18)
B6 B11 B12 B10 37.33(17)
B7 B11 B12 B10 138.31(17)
B3 B8 B12 B7 36.97(16)
B4 B8 B12 B7 100.34(18)
B9 B8 B12 B7 138.63(17)
B3 B8 B12 B11 -0.4(2)
B7 B8 B12 B11 -37.41(16)
B4 B8 B12 B11 62.9(2)
B9 B8 B12 B11 101.22(18)
B3 B8 B12 B9 -101.65(18)
B7 B8 B12 B9 -138.63(17)
B4 B8 B12 B9 -38.29(16)
B3 B8 B12 B10 -63.7(2)
B7 B8 B12 B10 -100.68(18)
B4 B8 B12 B10 -0.3(2)
B9 B8 B12 B10 37.94(15)
B10 B9 B12 B7 99.93(18)
B5 B9 B12 B7 61.6(2)
B4 B9 B12 B7 0.3(2)
B8 B9 B12 B7 -37.28(17)
S1 B9 B12 B7 -152.36(16)
B10 B9 B12 B11 36.77(17)
B5 B9 B12 B11 -1.5(2)
B4 B9 B12 B11 -62.9(2)
B8 B9 B12 B11 -100.45(19)
S1 B9 B12 B11 144.47(16)
B10 B9 B12 B8 137.22(18)
B5 B9 B12 B8 98.92(18)
B4 B9 B12 B8 37.57(16)
S1 B9 B12 B8 -115.08(18)
B5 B9 B12 B10 -38.30(16)
B4 B9 B12 B10 -99.65(18)
B8 B9 B12 B10 -137.22(18)
S1 B9 B12 B10 107.70(19)
B6 B10 B12 B7 0.3(2)
B5 B10 B12 B7 -63.0(2)
B9 B10 B12 B7 -101.89(18)
B11 B10 B12 B7 37.02(16)
B6 B10 B12 B11 -36.72(16)
B5 B10 B12 B11 -100.03(18)
B9 B10 B12 B11 -138.91(18)
B6 B10 B12 B8 63.8(2)
B5 B10 B12 B8 0.5(2)
B9 B10 B12 B8 -38.41(16)
B11 B10 B12 B8 100.49(19)
B6 B10 B12 B9 102.19(19)
B5 B10 B12 B9 38.88(16)
B11 B10 B12 B9 138.91(18)
